data_2007756
loop_
_publ_author_name
'Wang, Zhe-Ming'
'Lu, Zhi'
'Liao, Chun-Sheng'
'Yan, Chun-Hua'

_publ_section_title
;
 Tris(glycine)scandium(III) Triperchlorate: a Space-Group Correction
;
_journal_issue 10
_journal_name_full 'Acta Crystallographica Section C'
_journal_page_first IUC9800050
_journal_paper_doi 10.1107/S0108270198099338
_journal_volume 54
_journal_year 1998
_chemical_formula_iupac '[Sc (C2 H5 N O2 )3 ](Cl O4 )3 '
_chemical_formula_sum 'C6 H15 Cl3 N3 O18 Sc'
_chemical_formula_weight 568.52
_chemical_name_systematic
;
catena-tris(\m-Glycine)-scandium(III) tri-perchlorate
;
_space_group_IT_number 148
_symmetry_cell_setting trigonal
_symmetry_space_group_name_Hall '-R 3'
_symmetry_space_group_name_H-M 'R -3 :H'
_audit_creation_method SHELXL-97
_cell_angle_alpha 90.00
_cell_angle_beta 90.00
_cell_angle_gamma 120.00
_cell_formula_units_Z 6
_cell_length_a 19.0480(9)
_cell_length_b 19.0480(9)
_cell_length_c 9.0530(4)
_cell_measurement_reflns_used 25
_cell_measurement_temperature 293(2)
_cell_measurement_theta_max 15.27
_cell_measurement_theta_min 9.93
_cell_volume 2844.6(2)
_computing_cell_refinement 'Nonius CAD4 (Nonius B. V., 1996)'
_computing_data_collection 'Nonius CAD4 (Nonius B. V., 1996)'
_computing_data_reduction 'MolEN (Enraf Nonius, 1990)'
_computing_molecular_graphics 'Siemens SHELXTL (1990)'
_computing_publication_material 'SHELXL97 (Sheldrick, 1997)'
_computing_structure_refinement 'SHELXL97 (Sheldrick, 1997)'
_computing_structure_solution 'SHELXS97 (Sheldrick, 1997)'
_diffrn_ambient_temperature 293(2)
_diffrn_measured_fraction_theta_full 0.988
_diffrn_measured_fraction_theta_max 0.988
_diffrn_measurement_device_type 'Enraf Nonius CAD4 Mach3'
_diffrn_measurement_method theta/2theta
_diffrn_radiation_monochromator graphite
_diffrn_radiation_source 'fine-focus sealed tube'
_diffrn_radiation_type MoK\a
_diffrn_radiation_wavelength 0.71073
_diffrn_reflns_av_R_equivalents 0.0175
_diffrn_reflns_av_sigmaI/netI 0.0200
_diffrn_reflns_limit_h_max 0
_diffrn_reflns_limit_h_min -24
_diffrn_reflns_limit_k_max 24
_diffrn_reflns_limit_k_min 0
_diffrn_reflns_limit_l_max 10
_diffrn_reflns_limit_l_min -10
_diffrn_reflns_number 3027
_diffrn_reflns_theta_full 26.98
_diffrn_reflns_theta_max 26.98
_diffrn_reflns_theta_min 2.14
_diffrn_standards_decay_% 0.8
_diffrn_standards_interval_time 60
_diffrn_standards_number 3
_exptl_absorpt_coefficient_mu 0.910
_exptl_absorpt_correction_T_max 0.913
_exptl_absorpt_correction_T_min 0.902
_exptl_absorpt_correction_type psi-scan
_exptl_absorpt_process_details '(North et al., 1968)'
_exptl_crystal_colour colourless
_exptl_crystal_density_diffrn 1.991
_exptl_crystal_density_method 'not measured'
_exptl_crystal_description block
_exptl_crystal_F_000 1728
_exptl_crystal_size_max 0.23
_exptl_crystal_size_mid 0.17
_exptl_crystal_size_min 0.14
_refine_diff_density_max 0.294
_refine_diff_density_min -0.295
_refine_ls_extinction_coef 0.00071(14)
_refine_ls_extinction_method SHELXL
_refine_ls_goodness_of_fit_ref 1.083
_refine_ls_hydrogen_treatment mixed
_refine_ls_matrix_type full
_refine_ls_number_parameters 105
_refine_ls_number_reflns 1361
_refine_ls_number_restraints 0
_refine_ls_restrained_S_all 1.083
_refine_ls_R_factor_all 0.0362
_refine_ls_R_factor_gt 0.0283
_refine_ls_shift/su_max 0.000
_refine_ls_shift/su_mean 0.000
_refine_ls_structure_factor_coef Fsqd
_refine_ls_weighting_details 'calc w=1/[\s^2^(Fo^2^)+(0.0333P)^2^+5.9230P] where P=(Fo^2^+2Fc^2^)/3'
_refine_ls_weighting_scheme calc
_refine_ls_wR_factor_ref 0.0772
_reflns_number_gt 1172
_reflns_number_total 1361
_reflns_threshold_expression I>2sigma(I)
_cod_data_source_file qa0053.cif
_cod_data_source_block last
_cod_original_sg_symbol_H-M R-3
_cod_database_code 2007756
_cod_database_fobs_code 2007756

loop_
_symmetry_equiv_pos_as_xyz
'x, y, z'
'-y, x-y, z'
'-x+y, -x, z'
'x+2/3, y+1/3, z+1/3'
'-y+2/3, x-y+1/3, z+1/3'
'-x+y+2/3, -x+1/3, z+1/3'
'x+1/3, y+2/3, z+2/3'
'-y+1/3, x-y+2/3, z+2/3'
'-x+y+1/3, -x+2/3, z+2/3'
'-x, -y, -z'
'y, -x+y, -z'
'x-y, x, -z'
'-x+2/3, -y+1/3, -z+1/3'
'y+2/3, -x+y+1/3, -z+1/3'
'x-y+2/3, x+1/3, -z+1/3'
'-x+1/3, -y+2/3, -z+2/3'
'y+1/3, -x+y+2/3, -z+2/3'
'x-y+1/3, x+2/3, -z+2/3'

loop_
_atom_site_label
_atom_site_fract_x
_atom_site_fract_y
_atom_site_fract_z
_atom_site_U_iso_or_equiv
_atom_site_adp_type
_atom_site_calc_flag
_atom_site_refinement_flags
_atom_site_occupancy
_atom_site_disorder_assembly
_atom_site_disorder_group
_atom_site_type_symbol
Sc1 0.0000 0.0000 0.0000 0.0189(2) Uani d S 1 . . Sc
Sc2 0.0000 0.0000 0.5000 0.01553(19) Uani d S 1 . . Sc
Cl1 0.45134(3) 0.38195(3) 0.13637(6) 0.03302(17) Uani d . 1 . . Cl
O1 0.09883(9) 0.07474(10) 0.13045(16) 0.0359(4) Uani d . 1 . . O
O2 0.10010(8) 0.08244(8) 0.37632(15) 0.0278(3) Uani d . 1 . . O
O3 0.51722(13) 0.43865(12) 0.2254(2) 0.0607(5) Uani d . 1 . . O
O4 0.48175(16) 0.35222(15) 0.0230(2) 0.0672(6) Uani d . 1 . . O
O5 0.41458(13) 0.42422(15) 0.0694(3) 0.0715(7) Uani d . 1 . . O
O6 0.39553(15) 0.31621(14) 0.2258(3) 0.0768(7) Uani d . 1 . . O
C1 0.13253(11) 0.10116(11) 0.2512(2) 0.0220(4) Uani d . 1 . . C
H1 0.2271(18) 0.2094(19) 0.202(3) 0.052(8) Uiso d . 1 . . H
H2 0.2487(18) 0.1431(18) 0.188(3) 0.056(8) Uiso d . 1 . . H
C2 0.22178(12) 0.16243(13) 0.2440(2) 0.0303(5) Uani d . 1 . . C
N1 0.25979(11) 0.18337(12) 0.3911(2) 0.0346(4) Uani d . 1 . . N
H3 0.2250 0.1498 0.4581 0.131(10) Uiso calc R 1 . . H
H4 0.2732 0.2341 0.4132 0.131(10) Uiso calc R 1 . . H
H5 0.3041 0.1788 0.3908 0.131(10) Uiso calc R 1 . . H

loop_
_atom_site_aniso_label
_atom_site_aniso_U_11
_atom_site_aniso_U_22
_atom_site_aniso_U_33
_atom_site_aniso_U_12
_atom_site_aniso_U_13
_atom_site_aniso_U_23
Sc1 0.0235(3) 0.0235(3) 0.0099(4) 0.01174(14) 0.000 0.000
Sc2 0.0180(3) 0.0180(3) 0.0105(4) 0.00902(13) 0.000 0.000
Cl1 0.0329(3) 0.0371(3) 0.0311(3) 0.0190(2) 0.00327(19) 0.0039(2)
O1 0.0330(8) 0.0400(8) 0.0246(7) 0.0106(7) -0.0082(6) -0.0062(6)
O2 0.0254(7) 0.0299(7) 0.0227(7) 0.0096(6) 0.0072(5) 0.0049(5)
O3 0.0653(13) 0.0508(11) 0.0585(12) 0.0235(10) -0.0219(10) -0.0020(9)
O4 0.1091(18) 0.0863(16) 0.0366(10) 0.0716(15) 0.0168(11) 0.0057(10)
O5 0.0547(12) 0.0779(15) 0.0990(18) 0.0460(12) -0.0142(12) 0.0097(13)
O6 0.0702(15) 0.0558(13) 0.0816(16) 0.0145(11) 0.0362(12) 0.0227(12)
C1 0.0232(9) 0.0195(8) 0.0219(9) 0.0098(7) 0.0003(7) 0.0007(7)
C2 0.0263(10) 0.0298(10) 0.0201(9) 0.0030(8) 0.0036(8) 0.0000(8)
N1 0.0264(9) 0.0412(10) 0.0305(9) 0.0126(8) -0.0052(7) -0.0021(8)

loop_
_atom_type_symbol
_atom_type_description
_atom_type_scat_dispersion_real
_atom_type_scat_dispersion_imag
_atom_type_scat_source
C C 0.0033 0.0016 'International Tables Vol C Tables 4.2.6.8 and 6.1.1.4'
H H 0.0000 0.0000 'International Tables Vol C Tables 4.2.6.8 and 6.1.1.4'
N N 0.0061 0.0033 'International Tables Vol C Tables 4.2.6.8 and 6.1.1.4'
O O 0.0106 0.0060 'International Tables Vol C Tables 4.2.6.8 and 6.1.1.4'
Cl Cl 0.1484 0.1585 'International Tables Vol C Tables 4.2.6.8 and 6.1.1.4'
Sc Sc 0.2519 0.3716 'International Tables Vol C Tables 4.2.6.8 and 6.1.1.4'

loop_
_geom_angle_atom_site_label_1
_geom_angle_atom_site_label_2
_geom_angle_atom_site_label_3
_geom_angle_site_symmetry_1
_geom_angle_site_symmetry_3
_geom_angle
_geom_angle_publ_flag
O1 Sc1 O1 10 . 180.00(16) yes
O1 Sc1 O1 10 2 89.32(6) yes
O1 Sc1 O1 . 2 90.68(6) yes
O1 Sc1 O1 10 3 89.32(6) ?
O1 Sc1 O1 . 3 90.68(6) ?
O1 Sc1 O1 2 3 90.68(6) ?
O1 Sc1 O1 10 11 90.68(6) ?
O1 Sc1 O1 . 11 89.32(6) ?
O1 Sc1 O1 2 11 180.00(7) ?
O1 Sc1 O1 3 11 89.32(6) ?
O1 Sc1 O1 10 12 90.68(6) ?
O1 Sc1 O1 . 12 89.32(6) ?
O1 Sc1 O1 2 12 89.32(6) ?
O1 Sc1 O1 3 12 180.00(11) ?
O1 Sc1 O1 11 12 90.68(6) ?
O2 Sc2 O2 12_556 3 180.00(5) ?
O2 Sc2 O2 12_556 11_556 93.94(5) ?
O2 Sc2 O2 3 11_556 86.06(5) ?
O2 Sc2 O2 12_556 10_556 93.94(5) ?
O2 Sc2 O2 3 10_556 86.06(5) ?
O2 Sc2 O2 11_556 10_556 93.94(5) ?
O2 Sc2 O2 12_556 2 86.06(5) ?
O2 Sc2 O2 3 2 93.94(5) ?
O2 Sc2 O2 11_556 2 180.0 ?
O2 Sc2 O2 10_556 2 86.06(5) yes
O2 Sc2 O2 12_556 . 86.06(5) ?
O2 Sc2 O2 3 . 93.94(5) ?
O2 Sc2 O2 11_556 . 86.06(5) ?
O2 Sc2 O2 10_556 . 180.00(7) yes
O2 Sc2 O2 2 . 93.94(5) yes
O6 Cl1 O3 . . 109.39(14) yes
O6 Cl1 O4 . . 109.45(14) yes
O3 Cl1 O4 . . 109.20(15) yes
O6 Cl1 O5 . . 111.96(16) yes
O3 Cl1 O5 . . 107.73(14) yes
O4 Cl1 O5 . . 109.06(14) yes
C1 O1 Sc1 . . 152.91(14) yes
C1 O2 Sc2 . . 146.42(13) yes
O1 C1 O2 . . 126.85(18) yes
O1 C1 C2 . . 115.51(17) yes
O2 C1 C2 . . 117.64(16) yes
N1 C2 C1 . . 112.47(16) yes
N1 C2 H1 . . 107.8(18) ?
C1 C2 H1 . . 107.5(18) ?
N1 C2 H2 . . 108.3(19) ?
C1 C2 H2 . . 110.6(19) ?
H1 C2 H2 . . 110(3) ?
C2 N1 H3 . . 109.5 ?
C2 N1 H4 . . 109.5 ?
H3 N1 H4 . . 109.5 ?
C2 N1 H5 . . 109.5 ?
H3 N1 H5 . . 109.5 ?
H4 N1 H5 . . 109.5 ?

loop_
_geom_bond_atom_site_label_1
_geom_bond_atom_site_label_2
_geom_bond_site_symmetry_2
_geom_bond_distance
_geom_bond_publ_flag
Sc1 O1 10 2.0700(14) ?
Sc1 O1 . 2.0700(14) yes
Sc1 O1 2 2.0700(14) ?
Sc1 O1 3 2.0700(14) ?
Sc1 O1 11 2.0700(14) ?
Sc1 O1 12 2.0700(14) ?
Sc2 O2 12_556 2.0884(13) ?
Sc2 O2 3 2.0884(13) ?
Sc2 O2 11_556 2.0884(13) ?
Sc2 O2 10_556 2.0884(13) ?
Sc2 O2 2 2.0884(13) ?
Sc2 O2 . 2.0884(13) yes
Cl1 O6 . 1.422(2) yes
Cl1 O3 . 1.427(2) yes
Cl1 O4 . 1.4272(19) yes
Cl1 O5 . 1.439(2) yes
O1 C1 . 1.240(2) yes
O2 C1 . 1.253(2) yes
C1 C2 . 1.507(3) yes
C2 N1 . 1.472(3) yes
C2 H1 . 0.93(3) ?
C2 H2 . 0.92(3) ?
N1 H3 . 0.8900 ?
N1 H4 . 0.8900 ?
N1 H5 . 0.8900 ?

loop_
_geom_hbond_atom_site_label_D
_geom_hbond_atom_site_label_H
_geom_hbond_atom_site_label_A
_geom_hbond_site_symmetry_A
_geom_hbond_distance_DH
_geom_hbond_distance_HA
_geom_hbond_distance_DA
_geom_hbond_angle_DHA
N1 H3 O2 . 0.89 2.19 2.668(2) 113.0
N1 H5 O3 18_545 0.89 2.06 2.928(3) 165.2
N1 H3 O4 9 0.89 2.30 2.912(3) 126.1
N1 H4 O5 5 0.89 2.07 2.854(3) 147.2
N1 H4 O6 . 0.89 2.67 2.964(3) 100.8
N1 H5 O6 . 0.89 2.75 2.964(3) 95.13
